data_7250370
loop_
_publ_author_name
'Guo, Caiyun'
'Wang, Yibin'
'Zhang, Chenghao'
'Liu, Hui'
'Han, Liangliang'

_publ_section_title
;
 Optical and crystalline properties of
 benzo[1,2-b:4,5-b&#x2032;]dithiophene derivatives
;
_journal_issue 20
_journal_name_full 'RSC Advances'
_journal_page_first 15604
_journal_page_last 15608
_journal_paper_doi 10.1039/D5RA02189H
_journal_volume 15
_journal_year 2025
_chemical_formula_moiety 'C18 H10 S4'
_chemical_formula_sum 'C18 H10 S4'
_chemical_formula_weight 354.50
_space_group_crystal_system orthorhombic
_space_group_IT_number 61
_space_group_name_Hall '-P 2ac 2ab'
_space_group_name_H-M_alt 'P b c a'
_atom_sites_solution_hydrogens geom
_atom_sites_solution_primary iterative
_audit_creation_date 2024-11-06
_audit_creation_method
;
Olex2 1.2
(compiled 2018.05.29 svn.r3508 for OlexSys, GUI svn.r5506)
;
_audit_update_record
;
2024-12-18 deposited with the CCDC.	2025-04-30 downloaded from the CCDC.
;
_cell_angle_alpha 90
_cell_angle_beta 90
_cell_angle_gamma 90
_cell_formula_units_Z 4
_cell_length_a 9.2957(2)
_cell_length_b 10.6694(2)
_cell_length_c 15.5017(3)
_cell_measurement_reflns_used 9970
_cell_measurement_temperature 655.0
_cell_measurement_theta_max 68.2805
_cell_measurement_theta_min 4.1465
_cell_volume 1537.45(5)
_computing_cell_refinement 'SAINT V8.40B (?, 2016)'
_computing_data_reduction 'SAINT V8.40B (?, 2016)'
_computing_molecular_graphics 'Olex2 (Dolomanov et al., 2009)'
_computing_publication_material 'Olex2 (Dolomanov et al., 2009)'
_computing_structure_refinement 'olex2.refine (Bourhis et al., 2015)'
_computing_structure_solution 'olex2.solve (Bourhis et al., 2015)'
_diffrn_ambient_temperature 655.0
_diffrn_measured_fraction_theta_full 0.982
_diffrn_measured_fraction_theta_max 0.982
_diffrn_measurement_device_type 'CCD area detector'
_diffrn_measurement_method 'phi and omega scans'
_diffrn_radiation_monochromator graphite
_diffrn_radiation_type CuK\a
_diffrn_radiation_wavelength 1.54178
_diffrn_reflns_av_R_equivalents 0.0437
_diffrn_reflns_av_unetI/netI 0.0211
_diffrn_reflns_Laue_measured_fraction_full 0.982
_diffrn_reflns_Laue_measured_fraction_max 0.982
_diffrn_reflns_limit_h_max 11
_diffrn_reflns_limit_h_min -9
_diffrn_reflns_limit_k_max 12
_diffrn_reflns_limit_k_min -12
_diffrn_reflns_limit_l_max 18
_diffrn_reflns_limit_l_min -18
_diffrn_reflns_number 19022
_diffrn_reflns_point_group_measured_fraction_full 0.982
_diffrn_reflns_point_group_measured_fraction_max 0.982
_diffrn_reflns_theta_full 67.679
_diffrn_reflns_theta_max 68.302
_diffrn_reflns_theta_min 6.933
_diffrn_source_current 1.1
_diffrn_source_power 0.05500000000000001
_diffrn_source_voltage 50.0
_exptl_absorpt_coefficient_mu 5.595
_exptl_absorpt_correction_T_max 0.7531
_exptl_absorpt_correction_T_min 0.3761
_exptl_absorpt_correction_type multi-scan
_exptl_absorpt_process_details
;
SADABS-2016/2 (Bruker,2016/2) was used for absorption correction.
wR2(int) was 0.1248 before and 0.0489 after correction.
The Ratio of minimum to maximum transmission is 0.4994.
The \l/2 correction factor is Not present.
;
_exptl_crystal_colour colourless
_exptl_crystal_colour_primary colourless
_exptl_crystal_density_diffrn 1.532
_exptl_crystal_description block
_exptl_crystal_F_000 728
_exptl_crystal_size_max 0.2
_exptl_crystal_size_mid 0.19
_exptl_crystal_size_min 0.18
_refine_diff_density_max 0.243
_refine_diff_density_min -0.379
_refine_diff_density_rms 0.050
_refine_ls_extinction_method none
_refine_ls_goodness_of_fit_ref 1.122
_refine_ls_hydrogen_treatment constr
_refine_ls_matrix_type full
_refine_ls_number_parameters 146
_refine_ls_number_reflns 1387
_refine_ls_number_restraints 124
_refine_ls_restrained_S_all 1.086
_refine_ls_R_factor_all 0.0311
_refine_ls_R_factor_gt 0.0308
_refine_ls_shift/su_max 0.004
_refine_ls_shift/su_mean 0.000
_refine_ls_structure_factor_coef Fsqd
_refine_ls_weighting_details 'w=1/[\s^2^(Fo^2^)+(0.0442P)^2^+0.6276P] where P=(Fo^2^+2Fc^2^)/3'
_refine_ls_weighting_scheme calc
_refine_ls_wR_factor_gt 0.0831
_refine_ls_wR_factor_ref 0.0834
_reflns_Friedel_coverage 0.000
_reflns_number_gt 1365
_reflns_number_total 1387
_reflns_threshold_expression 'I > 2\s(I)'
_cod_data_source_file d5ra02189h2.cif
_cod_data_source_block 1
_cod_database_code 7250370
_shelx_shelxl_version_number 2019/2
_shelx_space_group_comment
;
The symmetry employed for this shelxl refinement is uniquely defined
by the following loop, which should always be used as a source of
symmetry information in preference to the above space-group names.
They are only intended as comments.
;
_shelx_estimated_absorpt_t_max 0.432
_shelx_estimated_absorpt_t_min 0.401
_olex2_refinement_description
;
1. Fixed Uiso
 At 1.2 times of:
  All C(H) groups
2. Restrained distances
 C3-C4 \\sim C3A-C4A
 with sigma of 0.02
 C3-C2 \\sim C3A-C2A
 with sigma of 0.02
 S1-C4 \\sim S1A-C4A
 with sigma of 0.02
 S1-C1 \\sim S1A-C1A
 with sigma of 0.02
 C5-C4 \\sim C5-C4A
 with sigma of 0.02
 C2-C1 \\sim C2A-C1A
 with sigma of 0.02
 C3-S1 \\sim C3A-S1A
 with sigma of 0.04
 C3-C5 \\sim C3A-C5
 with sigma of 0.04
 C3-C1 \\sim C3A-C1A
 with sigma of 0.04
 S1-C5 \\sim S1A-C5
 with sigma of 0.04
 S1-C2 \\sim S1A-C2A
 with sigma of 0.04
 C4-C2 \\sim C4A-C2A
 with sigma of 0.04
 C4-C1 \\sim C4A-C1A
 with sigma of 0.04
3. Uiso/Uaniso restraints and constraints
Uanis(C4) \\sim Ueq: with sigma of 0.001 and sigma for terminal atoms of 0.002
4. Rigid body (RIGU) restrains
 All non-hydrogen atoms
 with sigma for 1-2 distances of 0.004 and sigma for 1-3 distances of 0.004
5. Others
 Sof(C3A)=Sof(H3A)=Sof(S1A)=Sof(C4A)=Sof(C2A)=Sof(H2A)=Sof(C1A)=Sof(H1A)=1-
 FVAR(1)
 Sof(C3)=Sof(H3)=Sof(S1)=Sof(C4)=Sof(C2)=Sof(H2)=Sof(C1)=Sof(H1)=FVAR(1)
6.a Aromatic/amide H refined with riding coordinates:
 C3(H3), C8(H8), C9(H9), C2(H2), C1(H1), C3A(H3A), C2A(H2A), C1A(H1A)
;
_olex2_submission_special_instructions 'No special instructions were received'

loop_
_space_group_symop_operation_xyz
'x, y, z'
'-x+1/2, -y, z+1/2'
'-x, y+1/2, -z+1/2'
'x+1/2, -y+1/2, -z'
'-x, -y, -z'
'x-1/2, y, -z-1/2'
'x, -y-1/2, z-1/2'
'-x-1/2, y-1/2, z'

loop_
_atom_site_label
_atom_site_type_symbol
_atom_site_fract_x
_atom_site_fract_y
_atom_site_fract_z
_atom_site_U_iso_or_equiv
_atom_site_adp_type
_atom_site_occupancy
_atom_site_site_symmetry_order
_atom_site_calc_flag
_atom_site_refinement_flags_posn
_atom_site_refinement_flags_adp
_atom_site_refinement_flags_occupancy
_atom_site_disorder_assembly
_atom_site_disorder_group
S2 S 0.18941(3) 0.39289(3) 0.48900(2) 0.03632(9) Uani 1 1 d . U . . .
C3 C 0.5342(9) 0.6944(6) 0.2900(4) 0.0609(19) Uani 0.3021(11) 1 d D U P A 1
H3 H 0.479945 0.629990 0.265975 0.073 Uiso 0.3021(11) 1 calc R . P A 1
S1 S 0.68514(17) 0.81707(13) 0.39735(10) 0.0406(4) Uani 0.3021(11) 1 d D U P A 1
C5 C 0.53435(13) 0.59903(10) 0.43887(7) 0.0258(2) Uani 1 1 d D U . . .
C7 C 0.39690(13) 0.54270(10) 0.44079(7) 0.0256(2) Uani 1 1 d . U . . .
C6 C 0.63308(13) 0.55510(11) 0.49945(7) 0.0259(3) Uani 1 1 d . U . . .
C8 C 0.27182(14) 0.57292(12) 0.38970(8) 0.0315(3) Uani 1 1 d . U . . .
H8 H 0.270401 0.635551 0.347983 0.038 Uiso 1 1 calc R . . . .
C4 C 0.5727(6) 0.6965(5) 0.3770(3) 0.0292(8) Uani 0.3021(11) 1 d D U P A 1
C9 C 0.15766(15) 0.50089(13) 0.40884(9) 0.0377(3) Uani 1 1 d . U . . .
H9 H 0.069315 0.508722 0.381211 0.045 Uiso 1 1 calc R . . . .
C2 C 0.5840(6) 0.7974(5) 0.2412(3) 0.0375(12) Uani 0.3021(11) 1 d D U P A 1
H2 H 0.562680 0.813416 0.183609 0.045 Uiso 0.3021(11) 1 calc R . P A 1
C1 C 0.6669(7) 0.8676(5) 0.2920(4) 0.0390(13) Uani 0.3021(11) 1 d D U P A 1
H1 H 0.712265 0.939580 0.271915 0.047 Uiso 0.3021(11) 1 calc R . P A 1
C3A C 0.6582(3) 0.8003(2) 0.38592(18) 0.0433(7) Uani 0.6979(11) 1 d D U P A 2
H3A H 0.698469 0.819817 0.439159 0.052 Uiso 0.6979(11) 1 calc R . P A 2
S1A S 0.51449(8) 0.69177(6) 0.27119(3) 0.04297(16) Uani 0.6979(11) 1 d D U P A 2
C4A C 0.5731(3) 0.69591(19) 0.37474(14) 0.0297(5) Uani 0.6979(11) 1 d D U P A 2
C2A C 0.6808(3) 0.8749(2) 0.31398(18) 0.0443(6) Uani 0.6979(11) 1 d D U P A 2
H2A H 0.736258 0.947450 0.312977 0.053 Uiso 0.6979(11) 1 calc R . P A 2
C1A C 0.6103(3) 0.8263(2) 0.24563(16) 0.0417(6) Uani 0.6979(11) 1 d D U P A 2
H1A H 0.612777 0.861257 0.190686 0.050 Uiso 0.6979(11) 1 calc R . P A 2

loop_
_atom_site_aniso_label
_atom_site_aniso_U_11
_atom_site_aniso_U_22
_atom_site_aniso_U_33
_atom_site_aniso_U_23
_atom_site_aniso_U_13
_atom_site_aniso_U_12
S2 0.02805(17) 0.03455(18) 0.04636(19) 0.00284(13) -0.00255(13) -0.00592(12)
C3 0.090(4) 0.050(3) 0.042(3) 0.009(2) -0.007(3) -0.032(3)
S1 0.0511(7) 0.0282(6) 0.0425(7) 0.0044(5) -0.0019(5) -0.0074(5)
C5 0.0301(6) 0.0210(5) 0.0263(5) -0.0024(4) 0.0024(5) 0.0006(4)
C7 0.0292(5) 0.0225(5) 0.0250(5) -0.0028(4) 0.0004(4) 0.0023(4)
C6 0.0258(6) 0.0233(5) 0.0288(6) -0.0043(4) 0.0014(4) -0.0016(5)
C8 0.0314(6) 0.0317(6) 0.0315(6) -0.0008(5) -0.0033(5) 0.0021(5)
C4 0.0292(11) 0.0291(11) 0.0294(10) 0.0000(8) 0.0002(8) 0.0000(8)
C9 0.0299(6) 0.0414(7) 0.0417(7) -0.0005(6) -0.0085(5) 0.0011(5)
C2 0.043(2) 0.034(2) 0.035(2) 0.0038(18) 0.0068(19) -0.008(2)
C1 0.047(3) 0.032(2) 0.038(2) 0.0096(19) 0.006(2) -0.002(2)
C3A 0.0498(13) 0.0354(11) 0.0446(12) 0.0004(9) -0.0002(10) -0.0003(10)
S1A 0.0600(3) 0.0429(3) 0.0260(2) 0.00515(19) 0.0046(2) -0.0031(2)
C4A 0.0333(9) 0.0232(8) 0.0325(9) 0.0024(7) 0.0063(7) 0.0035(7)
C2A 0.0505(13) 0.0312(10) 0.0513(13) 0.0012(9) 0.0058(10) -0.0053(9)
C1A 0.0544(13) 0.0315(10) 0.0391(10) 0.0122(9) 0.0139(10) -0.0061(10)

loop_
_atom_type_symbol
_atom_type_description
_atom_type_scat_dispersion_real
_atom_type_scat_dispersion_imag
_atom_type_scat_source
C C 0.0181 0.0091 'International Tables Vol C Tables 4.2.6.8 and 6.1.1.4'
H H 0.0000 0.0000 'International Tables Vol C Tables 4.2.6.8 and 6.1.1.4'
S S 0.3331 0.5567 'International Tables Vol C Tables 4.2.6.8 and 6.1.1.4'

loop_
_geom_angle_atom_site_label_1
_geom_angle_atom_site_label_2
_geom_angle_atom_site_label_3
_geom_angle
_geom_angle_site_symmetry_1
_geom_angle_site_symmetry_3
_geom_angle_publ_flag
C9 S2 C6 91.34(6) . 5_666 ?
C4 C3 H3 122.6 . . ?
C4 C3 C2 114.9(6) . . ?
C2 C3 H3 122.6 . . ?
C4 S1 C1 90.0(3) . . ?
C7 C5 C4 122.5(2) . . ?
C7 C5 C4A 122.14(13) . . ?
C6 C5 C7 115.99(10) . . ?
C6 C5 C4 121.5(2) . . ?
C6 C5 C4A 121.84(14) . . ?
C5 C7 C6 120.20(11) . 5_666 ?
C5 C7 C8 128.47(11) . . ?
C6 C7 C8 111.31(11) 5_666 . ?
C5 C6 S2 125.66(9) . 5_666 ?
C5 C6 C7 123.79(11) . 5_666 ?
C7 C6 S2 110.52(9) 5_666 5_666 ?
C7 C8 H8 123.6 . . ?
C9 C8 C7 112.79(11) . . ?
C9 C8 H8 123.6 . . ?
C3 C4 S1 110.6(4) . . ?
C3 C4 C5 124.1(4) . . ?
C5 C4 S1 124.9(3) . . ?
S2 C9 H9 123.0 . . ?
C8 C9 S2 114.03(10) . . ?
C8 C9 H9 123.0 . . ?
C3 C2 H2 126.0 . . ?
C1 C2 C3 108.1(5) . . ?
C1 C2 H2 126.0 . . ?
S1 C1 H1 121.9 . . ?
C2 C1 S1 116.1(4) . . ?
C2 C1 H1 121.9 . . ?
C4A C3A H3A 121.6 . . ?
C4A C3A C2A 116.8(2) . . ?
C2A C3A H3A 121.6 . . ?
C4A S1A C1A 91.70(12) . . ?
C5 C4A S1A 122.68(15) . . ?
C3A C4A C5 128.4(2) . . ?
C3A C4A S1A 108.95(17) . . ?
C3A C2A H2A 125.1 . . ?
C1A C2A C3A 109.7(2) . . ?
C1A C2A H2A 125.1 . . ?
S1A C1A H1A 123.6 . . ?
C2A C1A S1A 112.82(19) . . ?
C2A C1A H1A 123.6 . . ?

loop_
_geom_bond_atom_site_label_1
_geom_bond_atom_site_label_2
_geom_bond_distance
_geom_bond_site_symmetry_2
_geom_bond_publ_flag
S2 C6 1.7501(12) 5_666 ?
S2 C9 1.7201(14) . ?
C3 H3 0.9300 . ?
C3 C4 1.395(8) . ?
C3 C2 1.412(8) . ?
S1 C4 1.687(5) . ?
S1 C1 1.728(6) . ?
C5 C7 1.4124(17) . ?
C5 C6 1.3941(17) . ?
C5 C4 1.459(5) . ?
C5 C4A 1.479(2) . ?
C7 C6 1.4229(16) 5_666 ?
C7 C8 1.4433(17) . ?
C8 H8 0.9300 . ?
C8 C9 1.3434(19) . ?
C9 H9 0.9300 . ?
C2 H2 0.9300 . ?
C2 C1 1.332(7) . ?
C1 H1 0.9300 . ?
C3A H3A 0.9300 . ?
C3A C4A 1.377(3) . ?
C3A C2A 1.386(4) . ?
S1A C4A 1.696(2) . ?
S1A C1A 1.735(2) . ?
C2A H2A 0.9300 . ?
C2A C1A 1.349(4) . ?
C1A H1A 0.9300 . ?

loop_
_geom_torsion_atom_site_label_1
_geom_torsion_atom_site_label_2
_geom_torsion_atom_site_label_3
_geom_torsion_atom_site_label_4
_geom_torsion
_geom_torsion_site_symmetry_1
_geom_torsion_site_symmetry_2
_geom_torsion_site_symmetry_3
_geom_torsion_site_symmetry_4
_geom_torsion_publ_flag
C3 C2 C1 S1 -1.3(7) . . . . ?
C5 C7 C8 C9 -179.41(12) . . . . ?
C7 C5 C6 S2 179.52(9) . . . 5_666 ?
C7 C5 C6 C7 1.67(18) . . . 5_666 ?
C7 C5 C4 C3 -41.8(7) . . . . ?
C7 C5 C4 S1 146.0(3) . . . . ?
C7 C5 C4A C3A 143.1(2) . . . . ?
C7 C5 C4A S1A -37.0(2) . . . . ?
C7 C8 C9 S2 0.36(15) . . . . ?
C6 S2 C9 C8 0.44(11) 5_666 . . . ?
C6 C5 C7 C6 -1.61(17) . . . 5_666 ?
C6 C5 C7 C8 176.44(12) . . . . ?
C6 C5 C4 C3 137.6(5) . . . . ?
C6 C5 C4 S1 -34.6(5) . . . . ?
C6 C5 C4A C3A -38.9(3) . . . . ?
C6 C5 C4A S1A 140.97(14) . . . . ?
C6 C7 C8 C9 -1.22(15) 5_666 . . . ?
C4 C3 C2 C1 4.7(9) . . . . ?
C4 S1 C1 C2 -1.7(5) . . . . ?
C4 C5 C7 C6 177.8(3) . . . 5_666 ?
C4 C5 C7 C8 -4.2(3) . . . . ?
C4 C5 C6 S2 0.1(3) . . . 5_666 ?
C4 C5 C6 C7 -177.7(3) . . . 5_666 ?
C2 C3 C4 S1 -6.0(8) . . . . ?
C2 C3 C4 C5 -179.2(5) . . . . ?
C1 S1 C4 C3 4.2(5) . . . . ?
C1 S1 C4 C5 177.3(4) . . . . ?
C3A C2A C1A S1A 1.2(3) . . . . ?
C4A C5 C7 C6 176.48(13) . . . 5_666 ?
C4A C5 C7 C8 -5.5(2) . . . . ?
C4A C5 C6 S2 1.42(19) . . . 5_666 ?
C4A C5 C6 C7 -176.42(14) . . . 5_666 ?
C4A C3A C2A C1A 0.3(4) . . . . ?
C4A S1A C1A C2A -1.8(2) . . . . ?
C2A C3A C4A C5 178.3(2) . . . . ?
C2A C3A C4A S1A -1.6(3) . . . . ?
C1A S1A C4A C5 -178.03(18) . . . . ?
C1A S1A C4A C3A 1.9(2) . . . . ?
